data_9008049
loop_
_publ_author_name
'Zachariasen, W. H.'

_publ_section_title
;
 The atomic arrangement in potassium trithionate crystals K2S3O6 and the
 structure of the trithionate radical (S3O6)-2
;
_journal_name_full 'Zeitschrift fur Kristallographie'
_journal_page_first 529
_journal_page_last 537
_journal_volume 89
_journal_year 1934
_chemical_formula_structural K2S3O6
_chemical_formula_sum 'K2 O6 S3'
_space_group_IT_number 62
_symmetry_space_group_name_Hall '-P 2c 2n'
_symmetry_space_group_name_H-M 'P n a m'
_cell_angle_alpha 90
_cell_angle_beta 90
_cell_angle_gamma 90
_cell_length_a 9.77
_cell_length_b 13.63
_cell_length_c 5.76
_cell_formula_units_Z 4
_cell_volume 767.031
_exptl_crystal_density_diffrn 2.341
_cod_original_formula_sum 'K2 S3 O6'
_cod_database_code 9008049

loop_
_symmetry_equiv_pos_as_xyz
x,y,z
x,y,1/2-z
-x,-y,1/2+z
1/2-x,1/2+y,1/2+z
1/2+x,1/2-y,1/2-z
1/2+x,1/2-y,z
1/2-x,1/2+y,-z
-x,-y,-z

loop_
_atom_site_label
_atom_site_fract_x
_atom_site_fract_y
_atom_site_fract_z
K1 0.13100 0.08900 0.25000
K2 0.18100 -0.23600 0.25000
S1 0.03300 0.31900 0.25000
S2 0.08300 0.47200 0.25000
S3 0.30600 0.47200 0.25000
O1 -0.12500 0.30600 0.25000
O2 0.34700 0.58300 0.25000
O3 0.08300 0.27800 0.04200
O4 0.36100 0.41700 0.04200

_cod_duplicate_entry 1010244
